data_7123231
loop_
_publ_author_name
'Hou, Caixia'
'Rohr, J\"urgen'
'Parkin, Sean'
'Tsodikov, Oleg V.'

_publ_section_title
;
 How mithramycin stereochemistry dictates its structure and DNA binding
 function.
;
_journal_issue 5
_journal_name_full MedChemComm
_journal_page_first 735
_journal_page_last 741
_journal_paper_doi 10.1039/c9md00100j
_journal_volume 10
_journal_year 2019
_chemical_absolute_configuration unk
_chemical_formula_moiety 'C416 H544 B8 O197 Zn4, 60(O)'
_chemical_formula_sum 'C416 H544 B8 O257 Zn4'
_chemical_formula_weight 10004.44
_chemical_name_systematic mtm-B-Zn2+
_space_group_crystal_system orthorhombic
_space_group_IT_number 23
_space_group_name_Hall 'I 2 2'
_space_group_name_H-M_alt 'I 2 2 2'
_symmetry_space_group_name_Hall 'I 2 2'
_symmetry_space_group_name_H-M 'I 2 2 2'
_atom_sites_solution_hydrogens difmap
_atom_sites_solution_primary direct
_atom_sites_solution_secondary difmap
_audit_creation_method SHELXL-2018/3
_audit_update_record
;
2019-02-12 deposited with the CCDC.    2019-03-28 downloaded from the CCDC.
;
_cell_angle_alpha 90
_cell_angle_beta 90
_cell_angle_gamma 90
_cell_formula_units_Z 1
_cell_length_a 18.7382(5)
_cell_length_b 28.3032(8)
_cell_length_c 31.3664(7)
_cell_measurement_reflns_used 9305
_cell_measurement_temperature 90.0(2)
_cell_measurement_theta_max 58.49
_cell_measurement_theta_min 2.75
_cell_volume 16635.2(7)
_computing_cell_refinement '<i>APEX2</i> (Bruker-AXS, 2006)'
_computing_data_collection '<i>APEX2</i> (Bruker-AXS, 2006)'
_computing_data_reduction '<i>APEX2</i> (Bruker-AXS, 2006)'
_computing_molecular_graphics '<i>XP in SHELXTL</i> (Sheldrick, 2008)'
_computing_publication_material '<i>SHELX</i> (Sheldrick, 2008) and <i>CIFFIX</i> (Parkin, 2013)'
_computing_structure_refinement '<i>SHELXL-2018/3</i> (Sheldrick, 2015b)'
_computing_structure_solution '<i>SHELXT</i> (Sheldrick, 2015a)'
_diffrn_ambient_temperature 90.0(2)
_diffrn_detector_area_resol_mean 5.6
_diffrn_measured_fraction_theta_full 0.999
_diffrn_measured_fraction_theta_max 0.997
_diffrn_measurement_device_type 'Bruker X8 Proteum diffractometer'
_diffrn_measurement_method '\f and \w scans'
_diffrn_radiation_type CuK\a
_diffrn_radiation_wavelength 1.54178
_diffrn_reflns_av_R_equivalents 0.0783
_diffrn_reflns_av_unetI/netI 0.0395
_diffrn_reflns_Laue_measured_fraction_full 0.999
_diffrn_reflns_Laue_measured_fraction_max 0.997
_diffrn_reflns_limit_h_max 21
_diffrn_reflns_limit_h_min -22
_diffrn_reflns_limit_k_max 28
_diffrn_reflns_limit_k_min -34
_diffrn_reflns_limit_l_max 29
_diffrn_reflns_limit_l_min -37
_diffrn_reflns_number 167676
_diffrn_reflns_point_group_measured_fraction_full 0.997
_diffrn_reflns_point_group_measured_fraction_max 0.993
_diffrn_reflns_theta_full 67.679
_diffrn_reflns_theta_max 68.485
_diffrn_reflns_theta_min 2.747
_diffrn_source 'fine-focus rotating anode'
_exptl_absorpt_coefficient_mu 0.850
_exptl_absorpt_correction_T_max 0.929
_exptl_absorpt_correction_T_min 0.786
_exptl_absorpt_correction_type multi-scan
_exptl_absorpt_process_details '<i>SADABS</i> (Krause et al., 2015)'
_exptl_crystal_colour yellow
_exptl_crystal_density_diffrn 0.999
_exptl_crystal_description block
_exptl_crystal_F_000 5256
_exptl_crystal_recrystallization_method 'Hanging drop'
_exptl_crystal_size_max 0.160
_exptl_crystal_size_mid 0.150
_exptl_crystal_size_min 0.100
_refine_diff_density_max 0.543
_refine_diff_density_min -0.444
_refine_diff_density_rms 0.055
_refine_ls_abs_structure_details
; 
Flack 'x' determined using 4582 quotients [(I+)-(I-)]/[(I+)+(I-)] 
[Parsons, Flack and Wagner (2013)]. 
;
_refine_ls_abs_structure_Flack 0.030(11)
_refine_ls_extinction_method none
_refine_ls_goodness_of_fit_ref 1.052
_refine_ls_hydrogen_treatment constr
_refine_ls_matrix_type full
_refine_ls_number_parameters 859
_refine_ls_number_reflns 15202
_refine_ls_number_restraints 51
_refine_ls_restrained_S_all 1.051
_refine_ls_R_factor_all 0.0693
_refine_ls_R_factor_gt 0.0508
_refine_ls_shift/su_max 0.000
_refine_ls_shift/su_mean 0.000
_refine_ls_structure_factor_coef Fsqd
_refine_ls_weighting_details 'w=1/[\s^2^(Fo^2^)+(0.1059P)^2^+0.4945P] where P=(Fo^2^+2Fc^2^)/3'
_refine_ls_weighting_scheme calc
_refine_ls_wR_factor_gt 0.1413
_refine_ls_wR_factor_ref 0.1590
_reflns_Friedel_coverage 0.854
_reflns_Friedel_fraction_full 0.994
_reflns_Friedel_fraction_max 0.989
_reflns_number_gt 12093
_reflns_number_total 15202
_reflns_threshold_expression 'I > 2\s(I)'
_cod_data_source_file c9md00100j1.cif
_cod_data_source_block x15261xsq
_cod_depositor_comments 'Adding full bibliography for 7123230--7123231.cif.'
_cod_database_code 7123231
_shelx_shelxl_version_number 2018/3
_shelx_space_group_comment
; 
The symmetry employed for this shelxl refinement is uniquely defined 
by the following loop, which should always be used as a source of 
symmetry information in preference to the above space-group names. 
They are only intended as comments. 
;
_shelx_estimated_absorpt_t_min 0.876
_shelx_estimated_absorpt_t_max 0.920
_exptl_absorpt_special_details
; 
In addition to absorption, multi-scan techniques also correct other slowly 
varying changes in scale factor over reciprocal space, such as those caused 
by x-ray beam inhomogeneity, goniometer imperfection, crystal decomposition, 
crystal longer than the x-ray beam cross section, absorption by the crystal 
mount etc.  These account, by and large, for much of the difference between 
estimated values of Tmin and Tmax and the _exptl_absorpt_correction_ values. 
;

loop_
_space_group_symop_operation_xyz
'x, y, z'
'-x, -y, z'
'-x, y, -z'
'x, -y, -z'
'x+1/2, y+1/2, z+1/2'
'-x+1/2, -y+1/2, z+1/2'
'-x+1/2, y+1/2, -z+1/2'
'x+1/2, -y+1/2, -z+1/2'

loop_
_atom_site_label
_atom_site_type_symbol
_atom_site_fract_x
_atom_site_fract_y
_atom_site_fract_z
_atom_site_U_iso_or_equiv
_atom_site_adp_type
_atom_site_occupancy
_atom_site_site_symmetry_order
_atom_site_calc_flag
_atom_site_refinement_flags_posn
_atom_site_refinement_flags_adp
_atom_site_refinement_flags_occupancy
_atom_site_disorder_assembly
_atom_site_disorder_group
Zn1 Zn 0.500000 0.42961(3) 0.500000 0.0474(2) Uani 1 2 d S T P . .
O1 O 0.57854(15) 0.43385(11) 0.45704(8) 0.0473(6) Uani 1 1 d . . . . .
O2 O 0.43489(15) 0.4536(1) 0.45382(8) 0.0427(6) Uani 1 1 d . . . . .
O3 O 0.500000 0.35802(16) 0.500000 0.0705(13) Uani 1 2 d S T P . .
O4 O 0.500000 0.500000 0.500000 0.070(4) Uani 0.5 4 d S T P . .
O5 O 0.30534(16) 0.47736(11) 0.44599(9) 0.0485(7) Uani 1 1 d . . . . .
H5A H 0.345445 0.478135 0.457934 0.073 Uiso 1 1 calc R U . . .
O6 O 0.73258(16) 0.40498(11) 0.31989(9) 0.0508(7) Uani 1 1 d . . . . .
O7 O 0.6930(2) 0.34078(13) 0.26117(10) 0.0731(11) Uani 1 1 d . . . . .
O8 O 0.55865(17) 0.29813(14) 0.29938(10) 0.0638(9) Uani 1 1 d . . . . .
O9 O 0.59452(19) 0.24022(19) 0.25164(13) 0.0825(13) Uani 1 1 d . . . . .
C1 C 0.6389(2) 0.40816(15) 0.39661(11) 0.0429(9) Uani 1 1 d . . . . .
H1A H 0.673424 0.434512 0.391588 0.052 Uiso 1 1 calc R U . . .
C2 C 0.5720(2) 0.42761(15) 0.41744(11) 0.0425(8) Uani 1 1 d . . . . .
C3 C 0.5090(2) 0.43601(13) 0.39371(11) 0.0414(8) Uani 1 1 d . . . . .
C4 C 0.4431(2) 0.44845(14) 0.41287(12) 0.0414(8) Uani 1 1 d . . . . .
C5 C 0.3810(2) 0.45632(15) 0.38676(12) 0.0437(9) Uani 1 1 d . . . . .
C6 C 0.3142(2) 0.47111(14) 0.40330(12) 0.0447(9) Uani 1 1 d . . . . .
C7 C 0.2543(3) 0.47940(16) 0.37791(14) 0.0495(10) Uani 1 1 d . . . . .
C8 C 0.2621(3) 0.47290(16) 0.33365(14) 0.0513(10) Uani 1 1 d D . . . .
C9 C 0.3261(3) 0.45862(17) 0.31594(13) 0.053(1) Uani 1 1 d . . . . .
H9A H 0.329188 0.453882 0.286017 0.064 Uiso 1 1 calc R U . . .
C10 C 0.3864(2) 0.45101(15) 0.34133(13) 0.0472(9) Uani 1 1 d . . . . .
C11 C 0.4524(2) 0.43763(16) 0.32319(12) 0.0497(10) Uani 1 1 d . . . . .
H11A H 0.455193 0.433050 0.293232 0.060 Uiso 1 1 calc R U . . .
C12 C 0.5122(2) 0.43107(15) 0.34723(12) 0.0445(9) Uani 1 1 d . . . . .
C13 C 0.5809(2) 0.41881(16) 0.32655(12) 0.0489(10) Uani 1 1 d . . . . .
H13A H 0.609560 0.447816 0.322274 0.059 Uiso 1 1 calc R U . . .
H13B H 0.571702 0.404539 0.298267 0.059 Uiso 1 1 calc R U . . .
C14 C 0.6230(2) 0.38356(15) 0.35460(11) 0.0423(9) Uani 1 1 d . . . . .
H14A H 0.591729 0.355688 0.360509 0.051 Uiso 1 1 calc R U . . .
C15 C 0.6912(2) 0.36605(15) 0.33345(13) 0.0460(9) Uani 1 1 d . . . . .
H15B H 0.719353 0.348297 0.355273 0.055 Uiso 1 1 calc R U . . .
C16 C 0.6745(2) 0.33206(16) 0.29659(13) 0.0503(10) Uani 1 1 d . . . . .
C17 C 0.6308(2) 0.28834(17) 0.30764(14) 0.0514(10) Uani 1 1 d . . . . .
H17A H 0.637091 0.280516 0.338501 0.062 Uiso 1 1 calc R U . . .
C18 C 0.6516(2) 0.24532(18) 0.28015(14) 0.0511(10) Uani 1 1 d . . . . .
H18A H 0.695757 0.253147 0.263664 0.061 Uiso 1 1 calc R U . . .
C19 C 0.6651(5) 0.2014(2) 0.3061(2) 0.092(2) Uani 1 1 d . . . . .
H19B H 0.678345 0.175392 0.287052 0.137 Uiso 1 1 calc R U . . .
H19C H 0.621686 0.192975 0.321775 0.137 Uiso 1 1 calc R U . . .
H19D H 0.703959 0.207294 0.326298 0.137 Uiso 1 1 calc R U . . .
C20 C 0.8066(3) 0.3961(2) 0.31809(18) 0.0636(12) Uani 1 1 d . . . . .
H20A H 0.831393 0.424595 0.308261 0.095 Uiso 1 1 calc R U . . .
H20B H 0.815853 0.370120 0.298225 0.095 Uiso 1 1 calc R U . . .
H20C H 0.823890 0.387530 0.346529 0.095 Uiso 1 1 calc R U . . .
C21 C 0.1860(2) 0.4947(2) 0.39688(14) 0.0569(11) Uani 1 1 d . . . . .
H21A H 0.146600 0.485327 0.378186 0.085 Uiso 1 1 calc R U . . .
H21B H 0.186119 0.529107 0.400210 0.085 Uiso 1 1 calc R U . . .
H21C H 0.180094 0.479756 0.424849 0.085 Uiso 1 1 calc R U . . .
O10 O 0.2052(16) 0.4848(19) 0.3084(10) 0.052(5) Uani 0.509(5) 1 d D . P A 1
O11 O 0.2415(15) 0.4780(16) 0.2382(10) 0.063(4) Uani 0.509(5) 1 d D . P A 1
O12 O 0.1592(15) 0.4207(15) 0.1457(8) 0.092(6) Uani 0.509(5) 1 d D . P A 1
O13 O 0.0368(7) 0.4402(6) 0.2049(5) 0.057(3) Uani 0.509(5) 1 d D . P A 1
O14 O 0.0275(8) 0.3871(5) 0.1511(4) 0.079(3) Uani 0.509(5) 1 d D . P A 1
O15 O -0.1180(7) 0.3054(4) 0.1210(4) 0.107(3) Uani 0.509(5) 1 d D . P A 1
O16 O -0.1937(7) 0.3781(5) 0.1670(5) 0.109(3) Uani 0.509(5) 1 d D . P A 1
C22 C 0.1973(15) 0.4578(17) 0.2710(9) 0.055(4) Uani 0.509(5) 1 d D . P A 1
H22A H 0.212384 0.424489 0.276604 0.067 Uiso 0.509(5) 1 calc R U P A 1
C23 C 0.1210(13) 0.459(2) 0.2592(9) 0.058(4) Uani 0.509(5) 1 d D . P A 1
H23A H 0.105069 0.492099 0.256136 0.069 Uiso 0.509(5) 1 calc R U P A 1
H23B H 0.092251 0.443957 0.281998 0.069 Uiso 0.509(5) 1 calc R U P A 1
C24 C 0.1099(8) 0.4325(11) 0.2173(7) 0.057(4) Uani 0.509(5) 1 d D . P A 1
H24 H 0.117801 0.398005 0.222024 0.068 Uiso 0.509(5) 1 calc R U P A 1
C25 C 0.1616(10) 0.4501(11) 0.1833(7) 0.068(4) Uani 0.509(5) 1 d D . P A 1
H25A H 0.148005 0.483061 0.175192 0.082 Uiso 0.509(5) 1 calc R U P A 1
C26 C 0.2385(10) 0.4504(13) 0.1999(9) 0.062(4) Uani 0.509(5) 1 d D . P A 1
H26A H 0.254205 0.417341 0.206123 0.075 Uiso 0.509(5) 1 calc R U P A 1
C27 C 0.2889(19) 0.473(2) 0.1684(12) 0.101(8) Uani 0.509(5) 1 d D . P A 1
H27A H 0.285892 0.456055 0.141084 0.152 Uiso 0.509(5) 1 calc R U P A 1
H27B H 0.337832 0.470974 0.179282 0.152 Uiso 0.509(5) 1 calc R U P A 1
H27C H 0.275755 0.506019 0.164187 0.152 Uiso 0.509(5) 1 calc R U P A 1
C28 C 0.0001(8) 0.3997(6) 0.1922(4) 0.060(3) Uani 0.509(5) 1 d D . P A 1
H28A H 0.008229 0.373521 0.213018 0.072 Uiso 0.509(5) 1 calc R U P A 1
C29 C -0.0781(8) 0.4116(9) 0.1897(10) 0.085(5) Uani 0.509(5) 1 d D . P A 1
H29A H -0.085421 0.439030 0.170584 0.102 Uiso 0.509(5) 1 calc R U P A 1
H29B H -0.096263 0.420039 0.218375 0.102 Uiso 0.509(5) 1 calc R U P A 1
C30 C -0.1181(8) 0.3689(5) 0.1726(5) 0.084(3) Uani 0.509(5) 1 d D . P A 1
H30A H -0.113472 0.343108 0.194305 0.101 Uiso 0.509(5) 1 calc R U P A 1
C31 C -0.0863(9) 0.3504(5) 0.1310(4) 0.082(4) Uani 0.509(5) 1 d D . P A 1
H31A H -0.095595 0.373382 0.107434 0.098 Uiso 0.509(5) 1 calc R U P A 1
C32 C -0.0060(8) 0.3430(4) 0.1365(4) 0.073(3) Uani 0.509(5) 1 d D . P A 1
H32A H 0.003477 0.316928 0.157213 0.087 Uiso 0.509(5) 1 calc R U P A 1
C33 C 0.0334(13) 0.3329(9) 0.0923(5) 0.121(6) Uani 0.509(5) 1 d D . P A 1
H33A H 0.014557 0.303777 0.079745 0.182 Uiso 0.509(5) 1 calc R U P A 1
H33B H 0.084745 0.329456 0.097297 0.182 Uiso 0.509(5) 1 calc R U P A 1
H33C H 0.025046 0.359350 0.072731 0.182 Uiso 0.509(5) 1 calc R U P A 1
O10' O 0.1998(17) 0.478(2) 0.3108(11) 0.052(5) Uani 0.491(5) 1 d D . P A 2
O11' O 0.2234(16) 0.4733(17) 0.2383(10) 0.063(4) Uani 0.491(5) 1 d D . P A 2
O12' O 0.1330(16) 0.4139(15) 0.1511(9) 0.092(6) Uani 0.491(5) 1 d D . P A 2
O13' O 0.0148(7) 0.4372(7) 0.2135(5) 0.057(3) Uani 0.491(5) 1 d D . P A 2
O14' O -0.0024(9) 0.3822(5) 0.1621(4) 0.079(3) Uani 0.491(5) 1 d D . P A 2
O15' O -0.1634(7) 0.3122(5) 0.1335(4) 0.107(3) Uani 0.491(5) 1 d D . P A 2
O16' O -0.2225(7) 0.3958(5) 0.1715(5) 0.109(3) Uani 0.491(5) 1 d D . P A 2
C22' C 0.1841(16) 0.4531(17) 0.2733(9) 0.055(4) Uani 0.491(5) 1 d D . P A 2
H22B H 0.197902 0.419196 0.276992 0.067 Uiso 0.491(5) 1 calc R U P A 2
C23' C 0.1070(14) 0.456(2) 0.2638(9) 0.058(4) Uani 0.491(5) 1 d D . P A 2
H23C H 0.093811 0.489898 0.259304 0.069 Uiso 0.491(5) 1 calc R U P A 2
H23D H 0.079294 0.444348 0.288384 0.069 Uiso 0.491(5) 1 calc R U P A 2
C24' C 0.0883(9) 0.4277(11) 0.2239(7) 0.057(4) Uani 0.491(5) 1 d D . P A 2
H24' H 0.095336 0.393235 0.229428 0.068 Uiso 0.491(5) 1 calc R U P A 2
C25' C 0.1377(11) 0.4442(12) 0.1878(8) 0.068(4) Uani 0.491(5) 1 d D . P A 2
H25B H 0.123247 0.476893 0.179200 0.082 Uiso 0.491(5) 1 calc R U P A 2
C26' C 0.2164(11) 0.4451(14) 0.2009(9) 0.062(4) Uani 0.491(5) 1 d D . P A 2
H26B H 0.231894 0.412084 0.207659 0.075 Uiso 0.491(5) 1 calc R U P A 2
C27' C 0.264(2) 0.465(2) 0.1662(13) 0.101(8) Uani 0.491(5) 1 d D . P A 2
H27D H 0.272824 0.439926 0.144886 0.152 Uiso 0.491(5) 1 calc R U P A 2
H27E H 0.309281 0.474826 0.178607 0.152 Uiso 0.491(5) 1 calc R U P A 2
H27F H 0.240287 0.491506 0.152573 0.152 Uiso 0.491(5) 1 calc R U P A 2
C28' C -0.0274(8) 0.3982(6) 0.2026(5) 0.060(3) Uani 0.491(5) 1 d D . P A 2
H28B H -0.023826 0.372733 0.224561 0.072 Uiso 0.491(5) 1 calc R U P A 2
C29' C -0.1027(9) 0.4161(10) 0.1987(10) 0.085(5) Uani 0.491(5) 1 d D . P A 2
H29C H -0.104174 0.442615 0.178182 0.102 Uiso 0.491(5) 1 calc R U P A 2
H29D H -0.119101 0.427978 0.226717 0.102 Uiso 0.491(5) 1 calc R U P A 2
C30' C -0.1527(9) 0.3769(6) 0.1836(5) 0.084(3) Uani 0.491(5) 1 d D . P A 2
H30B H -0.158656 0.352909 0.206753 0.101 Uiso 0.491(5) 1 calc R U P A 2
C31' C -0.1215(9) 0.3535(5) 0.1444(5) 0.082(4) Uani 0.491(5) 1 d D . P A 2
H31B H -0.123376 0.376287 0.120099 0.098 Uiso 0.491(5) 1 calc R U P A 2
C32' C -0.0440(7) 0.3385(5) 0.1515(5) 0.073(3) Uani 0.491(5) 1 d D . P A 2
H32B H -0.038688 0.312916 0.173203 0.087 Uiso 0.491(5) 1 calc R U P A 2
C33' C -0.0065(14) 0.3260(9) 0.1065(5) 0.121(6) Uani 0.491(5) 1 d D . P A 2
H33D H -0.024206 0.295509 0.096182 0.182 Uiso 0.491(5) 1 calc R U P A 2
H33E H 0.045317 0.324367 0.110327 0.182 Uiso 0.491(5) 1 calc R U P A 2
H33F H -0.017938 0.350663 0.085586 0.182 Uiso 0.491(5) 1 calc R U P A 2
O17 O 0.67023(16) 0.37429(10) 0.42399(9) 0.0480(7) Uani 1 1 d . . . . .
O18 O 0.78925(16) 0.38408(12) 0.43433(8) 0.0530(7) Uani 1 1 d . . . . .
O19 O 0.90393(19) 0.3773(2) 0.52694(11) 0.0879(15) Uani 1 1 d . . . . .
H19A H 0.894457 0.372343 0.552728 0.132 Uiso 1 1 calc R U . . .
O20 O 0.76586(17) 0.33401(11) 0.55717(9) 0.0520(7) Uani 1 1 d . . . . .
O21 O 0.85252(16) 0.35273(11) 0.60466(9) 0.0491(7) Uani 1 1 d . . . . .
O22 O 0.88207(16) 0.28930(12) 0.67408(11) 0.0565(8) Uani 1 1 d . . . . .
H22O H 0.852673 0.267017 0.676186 0.085 Uiso 1 1 calc R U . . .
O23 O 0.74523(15) 0.28986(13) 0.70418(9) 0.0561(8) Uani 1 1 d . . . . .
O24 O 0.66857(18) 0.33164(14) 0.74649(10) 0.0610(9) Uani 1 1 d . . . . .
O25 O 0.48712(18) 0.29814(16) 0.77477(11) 0.0702(10) Uani 1 1 d . . . . .
O26 O 0.53107(17) 0.24589(15) 0.72572(11) 0.0639(9) Uani 1 1 d . . . . .
B1 B 0.4665(3) 0.2708(3) 0.73694(19) 0.0659(16) Uani 1 1 d . . . . .
C34 C 0.7204(2) 0.39058(17) 0.45348(12) 0.0469(9) Uani 1 1 d . . . . .
H34A H 0.712042 0.424695 0.460099 0.056 Uiso 1 1 calc R U . . .
C35 C 0.7133(2) 0.36102(17) 0.49314(12) 0.0499(10) Uani 1 1 d . . . . .
H35A H 0.711872 0.327232 0.485024 0.060 Uiso 1 1 calc R U . . .
H35B H 0.667569 0.368734 0.507369 0.060 Uiso 1 1 calc R U . . .
C36 C 0.7737(2) 0.36881(17) 0.52409(13) 0.0503(10) Uani 1 1 d . . . . .
H36A H 0.769697 0.401147 0.536724 0.060 Uiso 1 1 calc R U . . .
C37 C 0.8447(2) 0.3640(2) 0.50140(16) 0.0646(13) Uani 1 1 d . . . . .
H37A H 0.850946 0.330601 0.491754 0.078 Uiso 1 1 calc R U . . .
C38 C 0.8464(2) 0.3970(2) 0.46236(13) 0.0593(12) Uani 1 1 d . . . . .
H38A H 0.839474 0.430346 0.471988 0.071 Uiso 1 1 calc R U . . .
C39 C 0.9152(3) 0.3935(3) 0.43703(17) 0.0816(19) Uani 1 1 d . . . . .
H39A H 0.915454 0.417584 0.414611 0.122 Uiso 1 1 calc R U . . .
H39B H 0.918749 0.362062 0.424058 0.122 Uiso 1 1 calc R U . . .
H39C H 0.955983 0.398516 0.456094 0.122 Uiso 1 1 calc R U . . .
C40 C 0.7776(2) 0.34875(16) 0.59894(12) 0.0470(9) Uani 1 1 d . . . . .
H40A H 0.754595 0.380223 0.603603 0.056 Uiso 1 1 calc R U . . .
C41 C 0.7458(2) 0.31311(19) 0.62886(14) 0.0539(11) Uani 1 1 d . . . . .
H41A H 0.764175 0.281211 0.622012 0.065 Uiso 1 1 calc R U . . .
H41B H 0.693239 0.312707 0.625678 0.065 Uiso 1 1 calc R U . . .
C42 C 0.7658(2) 0.32623(17) 0.67500(13) 0.0504(10) Uani 1 1 d . . . . .
H42A H 0.741502 0.356421 0.683011 0.060 Uiso 1 1 calc R U . . .
C43 C 0.8467(2) 0.33226(17) 0.67947(13) 0.0509(10) Uani 1 1 d . . . . .
H43A H 0.857272 0.344478 0.708714 0.061 Uiso 1 1 calc R U . . .
C44 C 0.8733(2) 0.36856(17) 0.64670(13) 0.0507(10) Uani 1 1 d . . . . .
H44A H 0.850849 0.399935 0.652655 0.061 Uiso 1 1 calc R U . . .
C45 C 0.9524(2) 0.3738(2) 0.64577(15) 0.0608(12) Uani 1 1 d . . . . .
H45A H 0.965492 0.398806 0.625588 0.091 Uiso 1 1 calc R U . . .
H45B H 0.974198 0.343955 0.636829 0.091 Uiso 1 1 calc R U . . .
H45C H 0.969605 0.382209 0.674299 0.091 Uiso 1 1 calc R U . . .
C46 C 0.6747(2) 0.29329(18) 0.71830(13) 0.0529(11) Uani 1 1 d . . . . .
H46A H 0.642234 0.298076 0.693375 0.064 Uiso 1 1 calc R U . . .
C47 C 0.6558(3) 0.2479(2) 0.74078(17) 0.0639(13) Uani 1 1 d . . . . .
H47A H 0.659285 0.221260 0.720396 0.077 Uiso 1 1 calc R U . . .
H47B H 0.690333 0.242130 0.764078 0.077 Uiso 1 1 calc R U . . .
C48 C 0.5816(3) 0.2495(2) 0.75894(16) 0.0617(13) Uani 1 1 d . . . . .
C49 C 0.5631(3) 0.2966(2) 0.77900(16) 0.0709(16) Uani 1 1 d . . . . .
H49A H 0.576560 0.296374 0.809854 0.085 Uiso 1 1 calc R U . . .
C50 C 0.5958(3) 0.3399(2) 0.75687(15) 0.0648(13) Uani 1 1 d . . . . .
H50A H 0.568564 0.346686 0.730134 0.078 Uiso 1 1 calc R U . . .
C51 C 0.5934(3) 0.3822(2) 0.78504(18) 0.0743(15) Uani 1 1 d . . . . .
H51A H 0.611919 0.409704 0.769538 0.112 Uiso 1 1 calc R U . . .
H51B H 0.622824 0.376587 0.810375 0.112 Uiso 1 1 calc R U . . .
H51C H 0.544046 0.388285 0.793735 0.112 Uiso 1 1 calc R U . . .
C52 C 0.5708(3) 0.2082(2) 0.79086(19) 0.0785(18) Uani 1 1 d . . . . .
H52A H 0.521535 0.208537 0.801381 0.118 Uiso 1 1 calc R U . . .
H52B H 0.603733 0.211934 0.814889 0.118 Uiso 1 1 calc R U . . .
H52C H 0.580247 0.178156 0.776453 0.118 Uiso 1 1 calc R U . . .
O1W O 1.000000 0.2956(6) 0.500000 0.197(6) Uani 1 2 d S T P . .
O2W O 0.4609(3) 0.2900(5) 0.3677(2) 0.200(5) Uani 1 1 d . . . . .
O3W O -0.2757(10) 0.4277(5) 0.2256(4) 0.087(3) Uani 0.509(5) 1 d D . P A 1
O3W' O -0.2882(11) 0.4415(6) 0.2394(4) 0.087(3) Uani 0.491(5) 1 d D . P A 2
O4W O 0.7959(4) 0.2919(3) 0.3949(2) 0.142(3) Uani 1 1 d . . . . .
O5W O -0.2921(5) 0.3036(3) 0.1647(3) 0.165(3) Uani 1 1 d . . . . .
O6W O 0.5398(4) 0.2971(2) 0.43689(17) 0.129(2) Uani 1 1 d . . . . .
O7W O 0.4215(5) 0.3453(5) 0.8347(3) 0.199(4) Uani 1 1 d . . . . .
O8W O 0.9405(8) 0.2415(5) 0.6040(5) 0.144(5) Uani 0.5 1 d . . P . .
O9W O 0.6657(9) 0.2544(4) 0.4222(3) 0.136(5) Uani 0.5 1 d . . P . .

loop_
_atom_site_aniso_label
_atom_site_aniso_U_11
_atom_site_aniso_U_22
_atom_site_aniso_U_33
_atom_site_aniso_U_23
_atom_site_aniso_U_13
_atom_site_aniso_U_12
Zn1 0.0458(4) 0.0578(4) 0.0385(4) 0.000 0.0007(3) 0.000
O1 0.0411(15) 0.0670(17) 0.0337(13) -0.0043(13) -0.0030(11) -0.0033(13)
O2 0.0423(16) 0.0551(15) 0.0306(12) -0.0029(11) 0.0022(11) 0.0005(12)
O3 0.093(4) 0.054(2) 0.065(3) 0.000 0.001(3) 0.000
O4 0.052(8) 0.123(12) 0.037(5) 0.000 0.000 0.000
O5 0.0449(17) 0.0624(16) 0.0383(13) -0.0048(12) 0.0031(12) 0.0000(14)
O6 0.0445(17) 0.0592(16) 0.0487(15) -0.0055(13) 0.0071(13) 0.0011(13)
O7 0.106(3) 0.071(2) 0.0414(17) -0.0101(15) 0.0160(18) -0.010(2)
O8 0.0394(17) 0.100(2) 0.0522(17) -0.0275(17) 0.0015(13) 0.0047(17)
O9 0.0383(18) 0.141(4) 0.068(2) -0.055(2) -0.0049(16) 0.013(2)
C1 0.046(2) 0.055(2) 0.0282(16) 0.0025(16) -0.0006(15) 0.0065(18)
C2 0.046(2) 0.050(2) 0.0309(17) 0.0022(16) 0.0014(15) -0.0009(18)
C3 0.045(2) 0.0492(19) 0.0295(16) 0.0010(14) 0.0006(15) -0.0030(18)
C4 0.048(2) 0.0449(19) 0.0315(17) 0.0022(15) -0.0001(16) -0.0007(17)
C5 0.049(2) 0.048(2) 0.0338(18) -0.0002(16) 0.0022(16) 0.0040(18)
C6 0.049(2) 0.046(2) 0.0386(19) -0.0018(16) 0.0003(17) -0.0007(18)
C7 0.049(3) 0.051(2) 0.049(2) -0.0050(18) 0.0000(18) 0.0049(18)
C8 0.050(3) 0.057(2) 0.046(2) -0.0005(19) -0.0103(18) 0.005(2)
C9 0.058(3) 0.064(3) 0.0369(19) -0.0033(19) -0.0002(18) 0.013(2)
C10 0.051(3) 0.052(2) 0.039(2) -0.0013(17) -0.0029(17) 0.0065(18)
C11 0.053(3) 0.067(3) 0.0296(18) -0.0006(18) -0.0005(16) 0.008(2)
C12 0.048(2) 0.0516(19) 0.0340(17) 0.0015(16) -0.0019(15) 0.0043(19)
C13 0.051(3) 0.066(3) 0.0296(17) -0.0020(17) 0.0018(16) 0.010(2)
C14 0.043(2) 0.052(2) 0.0320(17) -0.0043(16) -0.0050(15) 0.0030(17)
C15 0.041(2) 0.060(2) 0.0369(18) -0.0051(17) 0.0031(16) 0.0004(18)
C16 0.049(3) 0.061(2) 0.041(2) -0.0119(19) 0.0039(18) 0.004(2)
C17 0.041(2) 0.069(3) 0.044(2) -0.014(2) 0.0025(17) 0.002(2)
C18 0.031(2) 0.076(3) 0.046(2) -0.015(2) 0.0047(17) -0.0034(19)
C19 0.145(7) 0.065(3) 0.065(3) -0.010(3) 0.013(4) -0.014(4)
C20 0.043(3) 0.076(3) 0.073(3) 0.001(3) 0.015(2) 0.000(2)
C21 0.047(2) 0.072(3) 0.052(2) -0.007(2) -0.0077(18) 0.009(2)
O10 0.052(4) 0.059(11) 0.046(3) -0.001(5) -0.008(3) 0.008(6)
O11 0.055(12) 0.086(8) 0.0466(18) -0.003(3) -0.009(6) 0.008(8)
O12 0.129(19) 0.101(10) 0.046(6) -0.019(7) -0.012(8) 0.034(12)
O13 0.056(7) 0.063(3) 0.052(6) -0.009(4) -0.011(5) 0.001(5)
O14 0.107(11) 0.070(4) 0.058(6) -0.015(5) -0.024(5) 0.000(6)
O15 0.110(8) 0.105(5) 0.104(7) -0.031(4) -0.040(7) -0.018(7)
O16 0.085(9) 0.120(9) 0.120(5) -0.035(6) -0.054(7) 0.015(5)
C22 0.059(9) 0.063(7) 0.045(3) -0.005(4) -0.008(5) 0.006(7)
C23 0.058(8) 0.063(5) 0.052(5) -0.007(6) -0.013(5) 0.005(9)
C24 0.061(9) 0.067(6) 0.042(6) 0.000(5) -0.017(7) 0.008(8)
C25 0.069(13) 0.072(7) 0.063(5) -0.010(5) -0.013(7) 0.017(9)
C26 0.052(12) 0.088(8) 0.047(3) 0.003(4) -0.004(8) 0.012(9)
C27 0.13(2) 0.112(17) 0.064(5) -0.002(7) 0.022(12) 0.017(16)
C28 0.063(9) 0.067(3) 0.050(6) 0.007(4) -0.013(5) -0.016(6)
C29 0.088(12) 0.099(6) 0.068(11) -0.012(5) -0.038(10) -0.002(9)
C30 0.087(11) 0.083(6) 0.082(8) -0.030(5) -0.032(7) 0.020(7)
C31 0.111(12) 0.078(5) 0.055(7) -0.013(5) -0.012(6) -0.017(8)
C32 0.070(8) 0.069(4) 0.080(7) -0.024(5) -0.027(6) 0.005(6)
C33 0.152(18) 0.145(10) 0.066(9) -0.060(9) -0.007(8) 0.029(13)
O10' 0.052(4) 0.059(11) 0.046(3) -0.001(5) -0.008(3) 0.008(6)
O11' 0.055(12) 0.086(8) 0.0466(18) -0.003(3) -0.009(6) 0.008(8)
O12' 0.129(19) 0.101(10) 0.046(6) -0.019(7) -0.012(8) 0.034(12)
O13' 0.056(7) 0.063(3) 0.052(6) -0.009(4) -0.011(5) 0.001(5)
O14' 0.107(11) 0.070(4) 0.058(6) -0.015(5) -0.024(5) 0.000(6)
O15' 0.110(8) 0.105(5) 0.104(7) -0.031(4) -0.040(7) -0.018(7)
O16' 0.085(9) 0.120(9) 0.120(5) -0.035(6) -0.054(7) 0.015(5)
C22' 0.059(9) 0.063(7) 0.045(3) -0.005(4) -0.008(5) 0.006(7)
C23' 0.058(8) 0.063(5) 0.052(5) -0.007(6) -0.013(5) 0.005(9)
C24' 0.061(9) 0.067(6) 0.042(6) 0.000(5) -0.017(7) 0.008(8)
C25' 0.069(13) 0.072(7) 0.063(5) -0.010(5) -0.013(7) 0.017(9)
C26' 0.052(12) 0.088(8) 0.047(3) 0.003(4) -0.004(8) 0.012(9)
C27' 0.13(2) 0.112(17) 0.064(5) -0.002(7) 0.022(12) 0.017(16)
C28' 0.063(9) 0.067(3) 0.050(6) 0.007(4) -0.013(5) -0.016(6)
C29' 0.088(12) 0.099(6) 0.068(11) -0.012(5) -0.038(10) -0.002(9)
C30' 0.087(11) 0.083(6) 0.082(8) -0.030(5) -0.032(7) 0.020(7)
C31' 0.111(12) 0.078(5) 0.055(7) -0.013(5) -0.012(6) -0.017(8)
C32' 0.070(8) 0.069(4) 0.080(7) -0.024(5) -0.027(6) 0.005(6)
C33' 0.152(18) 0.145(10) 0.066(9) -0.060(9) -0.007(8) 0.029(13)
O17 0.0463(17) 0.0586(16) 0.0391(13) -0.0003(12) -0.0083(12) 0.0085(13)
O18 0.0398(16) 0.082(2) 0.0369(13) 0.0064(14) 0.0036(11) 0.0121(14)
O19 0.0384(19) 0.175(5) 0.0502(18) 0.040(2) -0.0059(14) 0.001(2)
O20 0.0512(18) 0.0661(18) 0.0386(14) 0.0097(13) -0.0002(12) 0.0045(14)
O21 0.0403(16) 0.0697(18) 0.0372(13) 0.0140(13) 0.0012(12) 0.0013(13)
O22 0.0374(17) 0.074(2) 0.0576(17) 0.0207(16) 0.0023(13) 0.0017(14)
O23 0.0317(15) 0.087(2) 0.0500(16) 0.0320(16) 0.0034(12) -0.0027(14)
O24 0.0451(18) 0.092(2) 0.0460(16) 0.0172(16) 0.0043(13) -0.0038(16)
O25 0.0389(19) 0.118(3) 0.0542(17) 0.0219(19) 0.0049(14) 0.0071(18)
O26 0.0388(17) 0.097(3) 0.0559(18) 0.0302(18) 0.0010(13) -0.0059(16)
B1 0.039(3) 0.104(5) 0.054(3) 0.029(3) 0.003(2) -0.009(3)
C34 0.038(2) 0.067(2) 0.0354(18) 0.0008(18) -0.0037(16) 0.0047(18)
C35 0.044(2) 0.069(2) 0.036(2) 0.0057(18) 0.0011(16) 0.0094(19)
C36 0.040(2) 0.072(3) 0.0382(19) 0.0135(19) 0.0037(17) 0.008(2)
C37 0.038(2) 0.110(4) 0.046(2) 0.028(3) -0.002(2) 0.015(2)
C38 0.038(2) 0.098(3) 0.041(2) 0.015(2) 0.0017(17) 0.014(2)
C39 0.041(3) 0.150(6) 0.054(3) 0.035(3) 0.008(2) 0.014(3)
C40 0.041(2) 0.065(2) 0.0347(18) 0.0138(18) -0.0032(16) 0.0015(19)
C41 0.039(2) 0.078(3) 0.045(2) 0.020(2) -0.0060(17) -0.001(2)
C42 0.040(2) 0.069(3) 0.042(2) 0.019(2) 0.0003(17) -0.0020(19)
C43 0.039(2) 0.071(3) 0.043(2) 0.016(2) 0.0003(17) -0.001(2)
C44 0.045(2) 0.068(3) 0.0395(19) 0.0172(19) 0.0018(17) -0.002(2)
C45 0.042(3) 0.089(3) 0.052(2) 0.021(2) 0.0033(19) -0.009(2)
C46 0.036(2) 0.084(3) 0.0393(19) 0.017(2) 0.0046(16) 0.001(2)
C47 0.035(2) 0.091(3) 0.066(3) 0.027(3) 0.004(2) -0.001(2)
C48 0.038(2) 0.089(3) 0.058(3) 0.027(3) 0.003(2) -0.006(2)
C49 0.037(3) 0.123(5) 0.053(3) 0.030(3) 0.007(2) 0.000(3)
C50 0.046(3) 0.099(4) 0.050(2) 0.018(3) 0.005(2) 0.002(2)
C51 0.072(4) 0.092(4) 0.059(3) 0.010(3) 0.014(3) -0.005(3)
C52 0.039(3) 0.113(4) 0.083(4) 0.053(4) 0.010(2) -0.003(3)
O1W 0.109(8) 0.225(13) 0.257(15) 0.000 -0.043(10) 0.000
O2W 0.090(4) 0.425(16) 0.085(4) -0.099(6) 0.022(3) 0.012(6)
O3W 0.116(7) 0.084(8) 0.061(7) -0.006(4) -0.016(6) -0.017(6)
O3W' 0.116(7) 0.084(8) 0.061(7) -0.006(4) -0.016(6) -0.017(6)
O4W 0.167(7) 0.135(5) 0.123(5) -0.005(4) -0.009(4) 0.053(5)
O5W 0.173(7) 0.119(5) 0.202(8) -0.001(5) -0.070(7) -0.012(5)
O6W 0.193(7) 0.119(4) 0.076(3) 0.002(3) 0.012(3) -0.029(4)
O7W 0.128(7) 0.277(12) 0.191(8) -0.048(8) 0.077(6) -0.002(7)
O8W 0.145(12) 0.132(10) 0.154(12) -0.037(9) 0.043(9) 0.022(9)
O9W 0.240(16) 0.101(7) 0.066(5) -0.016(5) 0.009(7) -0.062(9)

loop_
_atom_type_symbol
_atom_type_description
_atom_type_scat_dispersion_real
_atom_type_scat_dispersion_imag
_atom_type_scat_source
C C 0.0181 0.0091 'International Tables Vol C Tables 4.2.6.8 and 6.1.1.4'
H H 0.0000 0.0000 'International Tables Vol C Tables 4.2.6.8 and 6.1.1.4'
O O 0.0492 0.0322 'International Tables Vol C Tables 4.2.6.8 and 6.1.1.4'
Zn Zn -1.5491 0.6778 'International Tables Vol C Tables 4.2.6.8 and 6.1.1.4'
B B 0.0090 0.0039 'International Tables Vol C Tables 4.2.6.8 and 6.1.1.4'

loop_
_geom_angle_atom_site_label_1
_geom_angle_atom_site_label_2
_geom_angle_atom_site_label_3
_geom_angle
_geom_angle_site_symmetry_1
_geom_angle_site_symmetry_3
O4 Zn1 O1 86.56(9) . 3_656
O4 Zn1 O1 86.56(9) . .
O1 Zn1 O1 173.12(19) 3_656 .
O4 Zn1 O2 70.27(8) . 3_656
O1 Zn1 O2 86.61(11) 3_656 3_656
O1 Zn1 O2 91.06(10) . 3_656
O4 Zn1 O2 70.27(8) . .
O1 Zn1 O2 91.07(10) 3_656 .
O1 Zn1 O2 86.61(11) . .
O2 Zn1 O2 140.55(16) 3_656 .
O4 Zn1 O3 180.0 . .
O1 Zn1 O3 93.44(9) 3_656 .
O1 Zn1 O3 93.44(9) . .
O2 Zn1 O3 109.73(8) 3_656 .
O2 Zn1 O3 109.73(8) . .
C2 O1 Zn1 125.7(3) . .
C4 O2 Zn1 126.9(3) . .
Zn1 O4 Zn1 180.0 . 2_665
C6 O5 H5A 109.5 . .
C20 O6 C15 114.4(4) . .
C17 O8 B1 110.5(4) . 3_656
C18 O9 B1 112.0(4) . 3_656
O17 C1 C2 109.1(3) . .
O17 C1 C14 107.3(3) . .
C2 C1 C14 112.2(3) . .
O17 C1 H1A 109.4 . .
C2 C1 H1A 109.4 . .
C14 C1 H1A 109.4 . .
O1 C2 C3 125.2(4) . .
O1 C2 C1 113.2(3) . .
C3 C2 C1 121.5(3) . .
C2 C3 C4 123.0(3) . .
C2 C3 C12 118.3(4) . .
C4 C3 C12 118.7(4) . .
O2 C4 C3 123.3(4) . .
O2 C4 C5 116.6(4) . .
C3 C4 C5 120.1(3) . .
C6 C5 C10 117.2(4) . .
C6 C5 C4 123.4(3) . .
C10 C5 C4 119.4(4) . .
O5 C6 C7 116.2(4) . .
O5 C6 C5 120.4(4) . .
C7 C6 C5 123.4(4) . .
C6 C7 C8 117.2(4) . .
C6 C7 C21 121.1(4) . .
C8 C7 C21 121.7(4) . .
O10 C8 C9 121.0(16) . .
O10' C8 C9 123.9(16) . .
O10 C8 C7 117.2(16) . .
O10' C8 C7 114.3(17) . .
C9 C8 C7 121.6(4) . .
C8 C9 C10 121.2(4) . .
C8 C9 H9A 119.4 . .
C10 C9 H9A 119.4 . .
C9 C10 C11 121.3(4) . .
C9 C10 C5 119.4(4) . .
C11 C10 C5 119.3(4) . .
C12 C11 C10 122.2(4) . .
C12 C11 H11A 118.9 . .
C10 C11 H11A 118.9 . .
C11 C12 C3 120.3(4) . .
C11 C12 C13 120.2(3) . .
C3 C12 C13 119.5(4) . .
C12 C13 C14 110.2(3) . .
C12 C13 H13A 109.6 . .
C14 C13 H13A 109.6 . .
C12 C13 H13B 109.6 . .
C14 C13 H13B 109.6 . .
H13A C13 H13B 108.1 . .
C1 C14 C15 111.3(3) . .
C1 C14 C13 107.3(3) . .
C15 C14 C13 112.9(3) . .
C1 C14 H14A 108.4 . .
C15 C14 H14A 108.4 . .
C13 C14 H14A 108.4 . .
O6 C15 C14 109.8(3) . .
O6 C15 C16 111.9(3) . .
C14 C15 C16 111.1(4) . .
O6 C15 H15B 107.9 . .
C14 C15 H15B 107.9 . .
C16 C15 H15B 107.9 . .
O7 C16 C17 122.6(4) . .
O7 C16 C15 120.9(4) . .
C17 C16 C15 116.6(4) . .
O8 C17 C16 108.4(4) . .
O8 C17 C18 107.3(3) . .
C16 C17 C18 112.2(4) . .
O8 C17 H17A 109.7 . .
C16 C17 H17A 109.7 . .
C18 C17 H17A 109.7 . .
O9 C18 C19 112.8(5) . .
O9 C18 C17 104.1(4) . .
C19 C18 C17 113.1(4) . .
O9 C18 H18A 108.9 . .
C19 C18 H18A 108.9 . .
C17 C18 H18A 108.9 . .
C18 C19 H19B 109.5 . .
C18 C19 H19C 109.5 . .
H19B C19 H19C 109.5 . .
C18 C19 H19D 109.5 . .
H19B C19 H19D 109.5 . .
H19C C19 H19D 109.5 . .
O6 C20 H20A 109.5 . .
O6 C20 H20B 109.5 . .
H20A C20 H20B 109.5 . .
O6 C20 H20C 109.5 . .
H20A C20 H20C 109.5 . .
H20B C20 H20C 109.5 . .
C7 C21 H21A 109.5 . .
C7 C21 H21B 109.5 . .
H21A C21 H21B 109.5 . .
C7 C21 H21C 109.5 . .
H21A C21 H21C 109.5 . .
H21B C21 H21C 109.5 . .
C8 O10 C22 115(2) . .
C26 O11 C22 111.1(19) . .
C28 O13 C24 115.0(16) . .
C28 O14 C32 109.8(11) . .
O10 C22 O11 109(2) . .
O10 C22 C23 107.4(19) . .
O11 C22 C23 111.6(19) . .
O10 C22 H22A 109.7 . .
O11 C22 H22A 109.7 . .
C23 C22 H22A 109.7 . .
C22 C23 C24 109.8(18) . .
C22 C23 H23A 109.7 . .
C24 C23 H23A 109.7 . .
C22 C23 H23B 109.7 . .
C24 C23 H23B 109.7 . .
H23A C23 H23B 108.2 . .
O13 C24 C25 111.6(14) . .
O13 C24 C23 106.8(16) . .
C25 C24 C23 110.8(17) . .
O13 C24 H24 109.2 . .
C25 C24 H24 109.2 . .
C23 C24 H24 109.2 . .
O12 C25 C24 111.3(17) . .
O12 C25 C26 108.1(17) . .
C24 C25 C26 111.3(15) . .
O12 C25 H25A 108.7 . .
C24 C25 H25A 108.7 . .
C26 C25 H25A 108.7 . .
O11 C26 C27 107.2(19) . .
O11 C26 C25 109.0(17) . .
C27 C26 C25 111.6(19) . .
O11 C26 H26A 109.7 . .
C27 C26 H26A 109.7 . .
C25 C26 H26A 109.7 . .
C26 C27 H27A 109.5 . .
C26 C27 H27B 109.5 . .
H27A C27 H27B 109.5 . .
C26 C27 H27C 109.5 . .
H27A C27 H27C 109.5 . .
H27B C27 H27C 109.5 . .
O13 C28 O14 106.6(10) . .
O13 C28 C29 108.1(13) . .
O14 C28 C29 110.9(13) . .
O13 C28 H28A 110.4 . .
O14 C28 H28A 110.4 . .
C29 C28 H28A 110.4 . .
C28 C29 C30 108.6(14) . .
C28 C29 H29A 110.0 . .
C30 C29 H29A 110.0 . .
C28 C29 H29B 110.0 . .
C30 C29 H29B 110.0 . .
H29A C29 H29B 108.3 . .
O16 C30 C29 112.3(12) . .
O16 C30 C31 109.7(11) . .
C29 C30 C31 112.4(15) . .
O16 C30 H30A 107.4 . .
C29 C30 H30A 107.4 . .
C31 C30 H30A 107.4 . .
O15 C31 C30 109.2(13) . .
O15 C31 C32 108.0(12) . .
C30 C31 C32 109.5(10) . .
O15 C31 H31A 110.0 . .
C30 C31 H31A 110.0 . .
C32 C31 H31A 110.0 . .
O14 C32 C31 109.9(11) . .
O14 C32 C33 103.0(13) . .
C31 C32 C33 112.4(11) . .
O14 C32 H32A 110.4 . .
C31 C32 H32A 110.4 . .
C33 C32 H32A 110.4 . .
C32 C33 H33A 109.5 . .
C32 C33 H33B 109.5 . .
H33A C33 H33B 109.5 . .
C32 C33 H33C 109.5 . .
H33A C33 H33C 109.5 . .
H33B C33 H33C 109.5 . .
C8 O10' C22' 124(2) . .
C26' O11' C22' 111(2) . .
C28' O13' C24' 116.7(16) . .
C28' O14' C32' 106.9(11) . .
O10' C22' O11' 109(2) . .
O10' C22' C23' 109.9(19) . .
O11' C22' C23' 109(2) . .
O10' C22' H22B 109.6 . .
O11' C22' H22B 109.6 . .
C23' C22' H22B 109.6 . .
C22' C23' C24' 111(2) . .
C22' C23' H23C 109.5 . .
C24' C23' H23C 109.5 . .
C22' C23' H23D 109.5 . .
C24' C23' H23D 109.5 . .
H23C C23' H23D 108.1 . .
O13' C24' C23' 107.7(17) . .
O13' C24' C25' 110.6(15) . .
C23' C24' C25' 107.7(17) . .
O13' C24' H24' 110.2 . .
C23' C24' H24' 110.2 . .
C25' C24' H24' 110.2 . .
O12' C25' C26' 106.4(18) . .
O12' C25' C24' 111.8(18) . .
C26' C25' C24' 112.8(16) . .
O12' C25' H25B 108.6 . .
C26' C25' H25B 108.6 . .
C24' C25' H25B 108.6 . .
O11' C26' C27' 110(2) . .
O11' C26' C25' 108.6(18) . .
C27' C26' C25' 112(2) . .
O11' C26' H26B 108.8 . .
C27' C26' H26B 108.8 . .
C25' C26' H26B 108.8 . .
C26' C27' H27D 109.5 . .
C26' C27' H27E 109.5 . .
H27D C27' H27E 109.5 . .
C26' C27' H27F 109.5 . .
H27D C27' H27F 109.5 . .
H27E C27' H27F 109.5 . .
O13' C28' O14' 106.5(11) . .
O13' C28' C29' 106.6(13) . .
O14' C28' C29' 110.0(14) . .
O13' C28' H28B 111.2 . .
O14' C28' H28B 111.2 . .
C29' C28' H28B 111.2 . .
C28' C29' C30' 110.9(16) . .
C28' C29' H29C 109.5 . .
C30' C29' H29C 109.5 . .
C28' C29' H29D 109.5 . .
C30' C29' H29D 109.5 . .
H29C C29' H29D 108.0 . .
O16' C30' C31' 107.1(11) . .
O16' C30' C29' 111.3(14) . .
C31' C30' C29' 109.5(15) . .
O16' C30' H30B 109.6 . .
C31' C30' H30B 109.6 . .
C29' C30' H30B 109.6 . .
O15' C31' C30' 109.6(13) . .
O15' C31' C32' 109.1(12) . .
C30' C31' C32' 111.7(10) . .
O15' C31' H31B 108.8 . .
C30' C31' H31B 108.8 . .
C32' C31' H31B 108.8 . .
O14' C32' C31' 107.4(12) . .
O14' C32' C33' 98.6(13) . .
C31' C32' C33' 110.3(12) . .
O14' C32' H32B 113.2 . .
C31' C32' H32B 113.2 . .
C33' C32' H32B 113.2 . .
C32' C33' H33D 109.5 . .
C32' C33' H33E 109.5 . .
H33D C33' H33E 109.5 . .
C32' C33' H33F 109.5 . .
H33D C33' H33F 109.5 . .
H33E C33' H33F 109.5 . .
C34 O17 C1 117.2(3) . .
C38 O18 C34 112.5(3) . .
C37 O19 H19A 109.5 . .
C40 O20 C36 117.2(3) . .
C40 O21 C44 113.9(3) . .
C43 O22 H22O 109.5 . .
C46 O23 C42 114.0(3) . .
C46 O24 C50 110.5(4) . .
C49 O25 B1 108.7(4) . .
C48 O26 B1 110.3(4) . .
O26 B1 O8 109.9(4) . 3_656
O26 B1 O25 103.5(4) . .
O8 B1 O25 116.0(6) 3_656 .
O26 B1 O9 114.9(6) . 3_656
O8 B1 O9 104.5(4) 3_656 3_656
O25 B1 O9 108.5(4) . 3_656
O17 C34 O18 106.6(3) . .
O17 C34 C35 107.7(4) . .
O18 C34 C35 110.8(3) . .
O17 C34 H34A 110.6 . .
O18 C34 H34A 110.6 . .
C35 C34 H34A 110.6 . .
C34 C35 C36 112.6(4) . .
C34 C35 H35A 109.1 . .
C36 C35 H35A 109.1 . .
C34 C35 H35B 109.1 . .
C36 C35 H35B 109.1 . .
H35A C35 H35B 107.8 . .
O20 C36 C35 106.7(4) . .
O20 C36 C37 111.5(3) . .
C35 C36 C37 110.1(4) . .
O20 C36 H36A 109.5 . .
C35 C36 H36A 109.5 . .
C37 C36 H36A 109.5 . .
O19 C37 C36 113.4(4) . .
O19 C37 C38 105.8(4) . .
C36 C37 C38 109.7(4) . .
O19 C37 H37A 109.3 . .
C36 C37 H37A 109.3 . .
C38 C37 H37A 109.3 . .
O18 C38 C39 107.3(4) . .
O18 C38 C37 108.6(4) . .
C39 C38 C37 113.2(4) . .
O18 C38 H38A 109.2 . .
C39 C38 H38A 109.2 . .
C37 C38 H38A 109.2 . .
C38 C39 H39A 109.5 . .
C38 C39 H39B 109.5 . .
H39A C39 H39B 109.5 . .
C38 C39 H39C 109.5 . .
H39A C39 H39C 109.5 . .
H39B C39 H39C 109.5 . .
O20 C40 O21 107.4(3) . .
O20 C40 C41 108.9(4) . .
O21 C40 C41 111.5(3) . .
O20 C40 H40A 109.7 . .
O21 C40 H40A 109.7 . .
C41 C40 H40A 109.7 . .
C40 C41 C42 109.2(4) . .
C40 C41 H41A 109.8 . .
C42 C41 H41A 109.8 . .
C40 C41 H41B 109.8 . .
C42 C41 H41B 109.8 . .
H41A C41 H41B 108.3 . .
O23 C42 C43 106.7(3) . .
O23 C42 C41 111.3(4) . .
C43 C42 C41 110.7(4) . .
O23 C42 H42A 109.4 . .
C43 C42 H42A 109.4 . .
C41 C42 H42A 109.4 . .
O22 C43 C42 111.2(4) . .
O22 C43 C44 110.4(4) . .
C42 C43 C44 109.5(3) . .
O22 C43 H43A 108.6 . .
C42 C43 H43A 108.6 . .
C44 C43 H43A 108.6 . .
O21 C44 C45 106.3(4) . .
O21 C44 C43 108.4(4) . .
C45 C44 C43 113.7(4) . .
O21 C44 H44A 109.4 . .
C45 C44 H44A 109.4 . .
C43 C44 H44A 109.4 . .
C44 C45 H45A 109.5 . .
C44 C45 H45B 109.5 . .
H45A C45 H45B 109.5 . .
C44 C45 H45C 109.5 . .
H45A C45 H45C 109.5 . .
H45B C45 H45C 109.5 . .
O23 C46 O24 109.3(4) . .
O23 C46 C47 108.2(4) . .
O24 C46 C47 110.2(4) . .
O23 C46 H46A 109.7 . .
O24 C46 H46A 109.7 . .
C47 C46 H46A 109.7 . .
C48 C47 C46 111.6(4) . .
C48 C47 H47A 109.3 . .
C46 C47 H47A 109.3 . .
C48 C47 H47B 109.3 . .
C46 C47 H47B 109.3 . .
H47A C47 H47B 108.0 . .
O26 C48 C47 109.8(4) . .
O26 C48 C49 102.6(4) . .
C47 C48 C49 113.4(5) . .
O26 C48 C52 109.5(4) . .
C47 C48 C52 109.9(4) . .
C49 C48 C52 111.4(5) . .
O25 C49 C48 102.5(5) . .
O25 C49 C50 109.2(4) . .
C48 C49 C50 115.1(4) . .
O25 C49 H49A 109.9 . .
C48 C49 H49A 109.9 . .
C50 C49 H49A 109.9 . .
O24 C50 C51 107.3(5) . .
O24 C50 C49 110.7(5) . .
C51 C50 C49 111.3(4) . .
O24 C50 H50A 109.2 . .
C51 C50 H50A 109.2 . .
C49 C50 H50A 109.2 . .
C50 C51 H51A 109.5 . .
C50 C51 H51B 109.5 . .
H51A C51 H51B 109.5 . .
C50 C51 H51C 109.5 . .
H51A C51 H51C 109.5 . .
H51B C51 H51C 109.5 . .
C48 C52 H52A 109.5 . .
C48 C52 H52B 109.5 . .
H52A C52 H52B 109.5 . .
C48 C52 H52C 109.5 . .
H52A C52 H52C 109.5 . .
H52B C52 H52C 109.5 . .

loop_
_geom_bond_atom_site_label_1
_geom_bond_atom_site_label_2
_geom_bond_distance
_geom_bond_site_symmetry_2
Zn1 O4 1.9922(8) .
Zn1 O1 1.999(3) 3_656
Zn1 O1 1.999(3) .
Zn1 O2 2.012(3) 3_656
Zn1 O2 2.012(3) .
Zn1 O3 2.026(5) .
O1 C2 1.261(5) .
O2 C4 1.302(5) .
O5 C6 1.361(5) .
O5 H5A 0.8400 .
O6 C20 1.410(6) .
O6 C15 1.413(5) .
O7 C16 1.190(5) .
O8 C17 1.404(6) .
O8 B1 1.455(7) 3_656
O9 C18 1.402(5) .
O9 B1 1.478(7) 3_656
C1 O17 1.415(5) .
C1 C2 1.517(6) .
C1 C14 1.520(5) .
C1 H1A 1.0000 .
C2 C3 1.415(6) .
C3 C4 1.418(6) .
C3 C12 1.466(5) .
C4 C5 1.441(6) .
C5 C6 1.418(6) .
C5 C10 1.436(5) .
C6 C7 1.396(6) .
C7 C8 1.408(6) .
C7 C21 1.475(6) .
C8 O10 1.369(16) .
C8 O10' 1.378(15) .
C8 C9 1.383(7) .
C9 C10 1.400(6) .
C9 H9A 0.9500 .
C10 C11 1.412(6) .
C11 C12 1.363(6) .
C11 H11A 0.9500 .
C12 C13 1.483(6) .
C13 C14 1.546(6) .
C13 H13A 0.9900 .
C13 H13B 0.9900 .
C14 C15 1.523(6) .
C14 H14A 1.0000 .
C15 C16 1.536(6) .
C15 H15B 1.0000 .
C16 C17 1.524(7) .
C17 C18 1.542(6) .
C17 H17A 1.0000 .
C18 C19 1.507(8) .
C18 H18A 1.0000 .
C19 H19B 0.9800 .
C19 H19C 0.9800 .
C19 H19D 0.9800 .
C20 H20A 0.9800 .
C20 H20B 0.9800 .
C20 H20C 0.9800 .
C21 H21A 0.9800 .
C21 H21B 0.9800 .
C21 H21C 0.9800 .
O10 C22 1.407(15) .
O11 C26 1.433(15) .
O11 C22 1.441(15) .
O12 C25 1.444(15) .
O13 C28 1.393(14) .
O13 C24 1.439(15) .
O14 C28 1.434(14) .
O14 C32 1.468(14) .
O15 C31 1.440(15) .
O16 C30 1.452(17) .
C22 C23 1.477(16) .
C22 H22A 1.0000 .
C23 C24 1.528(15) .
C23 H23A 0.9900 .
C23 H23B 0.9900 .
C24 C25 1.523(17) .
C24 H24 1.0000 .
C25 C26 1.533(17) .
C25 H25A 1.0000 .
C26 C27 1.509(18) .
C26 H26A 1.0000 .
C27 H27A 0.9800 .
C27 H27B 0.9800 .
C27 H27C 0.9800 .
C28 C29 1.506(17) .
C28 H28A 1.0000 .
C29 C30 1.521(17) .
C29 H29A 0.9900 .
C29 H29B 0.9900 .
C30 C31 1.527(19) .
C30 H30A 1.0000 .
C31 C32 1.529(19) .
C31 H31A 1.0000 .
C32 C33 1.597(19) .
C32 H32A 1.0000 .
C33 H33A 0.9800 .
C33 H33B 0.9800 .
C33 H33C 0.9800 .
O10' C22' 1.404(15) .
O11' C26' 1.426(16) .
O11' C22' 1.440(16) .
O12' C25' 1.441(16) .
O13' C28' 1.400(14) .
O13' C24' 1.441(15) .
O14' C28' 1.427(15) .
O14' C32' 1.498(15) .
O15' C31' 1.447(15) .
O16' C30' 1.464(17) .
C22' C23' 1.479(17) .
C22' H22B 1.0000 .
C23' C24' 1.532(16) .
C23' H23C 0.9900 .
C23' H23D 0.9900 .
C24' C25' 1.534(17) .
C24' H24' 1.0000 .
C25' C26' 1.532(17) .
C25' H25B 1.0000 .
C26' C27' 1.510(18) .
C26' H26B 1.0000 .
C27' H27D 0.9800 .
C27' H27E 0.9800 .
C27' H27F 0.9800 .
C28' C29' 1.504(19) .
C28' H28B 1.0000 .
C29' C30' 1.526(17) .
C29' H29C 0.9900 .
C29' H29D 0.9900 .
C30' C31' 1.514(19) .
C30' H30B 1.0000 .
C31' C32' 1.529(19) .
C31' H31B 1.0000 .
C32' C33' 1.62(2) .
C32' H32B 1.0000 .
C33' H33D 0.9800 .
C33' H33E 0.9800 .
C33' H33F 0.9800 .
O17 C34 1.397(5) .
O18 C38 1.432(6) .
O18 C34 1.435(5) .
O19 C37 1.420(7) .
O19 H19A 0.8400 .
O20 C40 1.393(5) .
O20 C36 1.438(5) .
O21 C40 1.420(5) .
O21 C44 1.446(5) .
O22 C43 1.395(6) .
O22 H22O 0.8400 .
O23 C46 1.397(5) .
O23 C42 1.430(5) .
O24 C46 1.405(6) .
O24 C50 1.422(6) .
O25 C49 1.431(6) .
O25 B1 1.468(8) .
O26 C48 1.411(6) .
O26 B1 1.445(7) .
C34 C35 1.505(6) .
C34 H34A 1.0000 .
C35 C36 1.507(6) .
C35 H35A 0.9900 .
C35 H35B 0.9900 .
C36 C37 1.515(6) .
C36 H36A 1.0000 .
C37 C38 1.540(6) .
C37 H37A 1.0000 .
C38 C39 1.519(7) .
C38 H38A 1.0000 .
C39 H39A 0.9800 .
C39 H39B 0.9800 .
C39 H39C 0.9800 .
C40 C41 1.501(6) .
C40 H40A 1.0000 .
C41 C42 1.540(6) .
C41 H41A 0.9900 .
C41 H41B 0.9900 .
C42 C43 1.533(6) .
C42 H42A 1.0000 .
C43 C44 1.536(6) .
C43 H43A 1.0000 .
C44 C45 1.491(6) .
C44 H44A 1.0000 .
C45 H45A 0.9800 .
C45 H45B 0.9800 .
C45 H45C 0.9800 .
C46 C47 1.509(7) .
C46 H46A 1.0000 .
C47 C48 1.503(7) .
C47 H47A 0.9900 .
C47 H47B 0.9900 .
C48 C49 1.512(9) .
C48 C52 1.553(7) .
C49 C50 1.537(8) .
C49 H49A 1.0000 .
C50 C51 1.489(9) .
C50 H50A 1.0000 .
C51 H51A 0.9800 .
C51 H51B 0.9800 .
C51 H51C 0.9800 .
C52 H52A 0.9800 .
C52 H52B 0.9800 .
C52 H52C 0.9800 .

loop_
_geom_torsion_atom_site_label_1
_geom_torsion_atom_site_label_2
_geom_torsion_atom_site_label_3
_geom_torsion_atom_site_label_4
_geom_torsion
_geom_torsion_site_symmetry_1
_geom_torsion_site_symmetry_4
Zn1 O1 C2 C3 28.1(6) . .
Zn1 O1 C2 C1 -150.1(3) . .
O17 C1 C2 O1 39.2(5) . .
C14 C1 C2 O1 158.0(4) . .
O17 C1 C2 C3 -139.0(4) . .
C14 C1 C2 C3 -20.3(5) . .
O1 C2 C3 C4 -6.2(7) . .
C1 C2 C3 C4 171.8(4) . .
O1 C2 C3 C12 174.5(4) . .
C1 C2 C3 C12 -7.5(6) . .
Zn1 O2 C4 C3 -17.7(5) . .
Zn1 O2 C4 C5 162.7(3) . .
C2 C3 C4 O2 0.6(6) . .
C12 C3 C4 O2 179.9(4) . .
C2 C3 C4 C5 -179.8(4) . .
C12 C3 C4 C5 -0.5(6) . .
O2 C4 C5 C6 2.9(6) . .
C3 C4 C5 C6 -176.8(4) . .
O2 C4 C5 C10 -179.8(4) . .
C3 C4 C5 C10 0.6(6) . .
C10 C5 C6 O5 -179.3(4) . .
C4 C5 C6 O5 -1.9(6) . .
C10 C5 C6 C7 1.7(6) . .
C4 C5 C6 C7 179.0(4) . .
O5 C6 C7 C8 -179.7(4) . .
C5 C6 C7 C8 -0.6(7) . .
O5 C6 C7 C21 0.8(6) . .
C5 C6 C7 C21 179.9(4) . .
C6 C7 C8 O10 -175(3) . .
C21 C7 C8 O10 5(3) . .
C6 C7 C8 O10' 175(3) . .
C21 C7 C8 O10' -5(3) . .
C6 C7 C8 C9 0.4(7) . .
C21 C7 C8 C9 179.9(5) . .
O10 C8 C9 C10 173(3) . .
O10' C8 C9 C10 -176(3) . .
C7 C8 C9 C10 -1.4(7) . .
C8 C9 C10 C11 -178.3(4) . .
C8 C9 C10 C5 2.5(7) . .
C6 C5 C10 C9 -2.6(6) . .
C4 C5 C10 C9 179.9(4) . .
C6 C5 C10 C11 178.2(4) . .
C4 C5 C10 C11 0.7(6) . .
C9 C10 C11 C12 178.5(4) . .
C5 C10 C11 C12 -2.3(7) . .
C10 C11 C12 C3 2.4(7) . .
C10 C11 C12 C13 -177.7(4) . .
C2 C3 C12 C11 178.3(4) . .
C4 C3 C12 C11 -1.0(6) . .
C2 C3 C12 C13 -1.6(6) . .
C4 C3 C12 C13 179.1(4) . .
C11 C12 C13 C14 -143.0(4) . .
C3 C12 C13 C14 36.9(5) . .
O17 C1 C14 C15 -62.4(4) . .
C2 C1 C14 C15 177.8(3) . .
O17 C1 C14 C13 173.6(3) . .
C2 C1 C14 C13 53.7(4) . .
C12 C13 C14 C1 -62.1(5) . .
C12 C13 C14 C15 174.9(4) . .
C20 O6 C15 C14 152.6(4) . .
C20 O6 C15 C16 -83.5(5) . .
C1 C14 C15 O6 -68.1(4) . .
C13 C14 C15 O6 52.6(4) . .
C1 C14 C15 C16 167.5(4) . .
C13 C14 C15 C16 -71.8(5) . .
O6 C15 C16 O7 -3.2(6) . .
C14 C15 C16 O7 120.0(5) . .
O6 C15 C16 C17 179.2(4) . .
C14 C15 C16 C17 -57.6(5) . .
B1 O8 C17 C16 110.9(5) 3_656 .
B1 O8 C17 C18 -10.5(6) 3_656 .
O7 C16 C17 O8 -82.8(5) . .
C15 C16 C17 O8 94.8(4) . .
O7 C16 C17 C18 35.5(7) . .
C15 C16 C17 C18 -147.0(4) . .
B1 O9 C18 C19 113.2(6) 3_656 .
B1 O9 C18 C17 -9.8(6) 3_656 .
O8 C17 C18 O9 12.3(5) . .
C16 C17 C18 O9 -106.6(4) . .
O8 C17 C18 C19 -110.5(5) . .
C16 C17 C18 C19 130.7(5) . .
C9 C8 O10 C22 36(4) . .
C7 C8 O10 C22 -149(2) . .
C8 O10 C22 O11 -85(4) . .
C8 O10 C22 C23 154(4) . .
C26 O11 C22 O10 177(3) . .
C26 O11 C22 C23 -65(3) . .
O10 C22 C23 C24 177(4) . .
O11 C22 C23 C24 58(4) . .
C28 O13 C24 C25 105.6(19) . .
C28 O13 C24 C23 -133(2) . .
C22 C23 C24 O13 -173(3) . .
C22 C23 C24 C25 -51(4) . .
O13 C24 C25 O12 -70(3) . .
C23 C24 C25 O12 171(3) . .
O13 C24 C25 C26 169(2) . .
C23 C24 C25 C26 51(3) . .
C22 O11 C26 C27 -177(3) . .
C22 O11 C26 C25 62(3) . .
O12 C25 C26 O11 -178(3) . .
C24 C25 C26 O11 -55(3) . .
O12 C25 C26 C27 64(3) . .
C24 C25 C26 C27 -174(3) . .
C24 O13 C28 O14 -72.9(18) . .
C24 O13 C28 C29 167.8(17) . .
C32 O14 C28 O13 176.9(15) . .
C32 O14 C28 C29 -65.6(19) . .
O13 C28 C29 C30 175.7(19) . .
O14 C28 C29 C30 59(2) . .
C28 C29 C30 O16 -176.8(17) . .
C28 C29 C30 C31 -53(2) . .
O16 C30 C31 O15 -64.7(17) . .
C29 C30 C31 O15 169.5(16) . .
O16 C30 C31 C32 177.2(13) . .
C29 C30 C31 C32 51.5(19) . .
C28 O14 C32 C31 63.1(18) . .
C28 O14 C32 C33 -176.9(15) . .
O15 C31 C32 O14 -174.2(12) . .
C30 C31 C32 O14 -55.4(16) . .
O15 C31 C32 C33 71.7(17) . .
C30 C31 C32 C33 -169.5(15) . .
C9 C8 O10' C22' 27(6) . .
C7 C8 O10' C22' -148(3) . .
C8 O10' C22' O11' -77(5) . .
C8 O10' C22' C23' 164(5) . .
C26' O11' C22' O10' 172(3) . .
C26' O11' C22' C23' -68(3) . .
O10' C22' C23' C24' -178(4) . .
O11' C22' C23' C24' 62(4) . .
C28' O13' C24' C23' -136(2) . .
C28' O13' C24' C25' 107(2) . .
C22' C23' C24' O13' -173(3) . .
C22' C23' C24' C25' -54(4) . .
O13' C24' C25' O12' -73(3) . .
C23' C24' C25' O12' 170(3) . .
O13' C24' C25' C26' 167(2) . .
C23' C24' C25' C26' 50(3) . .
C22' O11' C26' C27' -175(3) . .
C22' O11' C26' C25' 63(3) . .
O12' C25' C26' O11' -178(3) . .
C24' C25' C26' O11' -55(3) . .
O12' C25' C26' C27' 61(3) . .
C24' C25' C26' C27' -176(3) . .
C24' O13' C28' O14' -70(2) . .
C24' O13' C28' C29' 173.0(18) . .
C32' O14' C28' O13' 176.3(15) . .
C32' O14' C28' C29' -68.6(19) . .
O13' C28' C29' C30' 176(2) . .
O14' C28' C29' C30' 61(2) . .
C28' C29' C30' O16' -168.5(18) . .
C28' C29' C30' C31' -50(3) . .
O16' C30' C31' O15' -67.1(18) . .
C29' C30' C31' O15' 172.1(18) . .
O16' C30' C31' C32' 171.9(13) . .
C29' C30' C31' C32' 51(2) . .
C28' O14' C32' C31' 67.0(18) . .
C28' O14' C32' C33' -178.5(16) . .
O15' C31' C32' O14' 179.4(12) . .
C30' C31' C32' O14' -59.4(17) . .
O15' C31' C32' C33' 73.0(17) . .
C30' C31' C32' C33' -165.8(15) . .
C2 C1 O17 C34 -90.1(4) . .
C14 C1 O17 C34 148.1(3) . .
C48 O26 B1 O8 136.3(5) . 3_656
C48 O26 B1 O25 11.9(5) . .
C48 O26 B1 O9 -106.2(5) . 3_656
C49 O25 B1 O26 11.8(5) . .
C49 O25 B1 O8 -108.5(5) . 3_656
C49 O25 B1 O9 134.3(5) . 3_656
C1 O17 C34 O18 -95.1(4) . .
C1 O17 C34 C35 146.0(3) . .
C38 O18 C34 O17 -176.7(4) . .
C38 O18 C34 C35 -59.8(5) . .
O17 C34 C35 C36 168.9(4) . .
O18 C34 C35 C36 52.7(5) . .
C40 O20 C36 C35 -138.4(4) . .
C40 O20 C36 C37 101.3(5) . .
C34 C35 C36 O20 -172.0(3) . .
C34 C35 C36 C37 -50.7(5) . .
O20 C36 C37 O19 -70.0(6) . .
C35 C36 C37 O19 171.7(4) . .
O20 C36 C37 C38 171.9(4) . .
C35 C36 C37 C38 53.6(6) . .
C34 O18 C38 C39 -174.2(4) . .
C34 O18 C38 C37 63.2(5) . .
O19 C37 C38 O18 177.8(4) . .
C36 C37 C38 O18 -59.5(6) . .
O19 C37 C38 C39 58.7(7) . .
C36 C37 C38 C39 -178.6(5) . .
C36 O20 C40 O21 -76.4(4) . .
C36 O20 C40 C41 162.8(4) . .
C44 O21 C40 O20 179.1(3) . .
C44 O21 C40 C41 -61.6(5) . .
O20 C40 C41 C42 173.7(4) . .
O21 C40 C41 C42 55.4(5) . .
C46 O23 C42 C43 153.4(4) . .
C46 O23 C42 C41 -85.8(5) . .
C40 C41 C42 O23 -171.9(4) . .
C40 C41 C42 C43 -53.4(5) . .
O23 C42 C43 O22 53.9(5) . .
C41 C42 C43 O22 -67.3(5) . .
O23 C42 C43 C44 176.1(4) . .
C41 C42 C43 C44 54.9(5) . .
C40 O21 C44 C45 -176.1(4) . .
C40 O21 C44 C43 61.3(5) . .
O22 C43 C44 O21 65.9(5) . .
C42 C43 C44 O21 -56.8(5) . .
O22 C43 C44 C45 -52.1(6) . .
C42 C43 C44 C45 -174.8(4) . .
C42 O23 C46 O24 -72.0(4) . .
C42 O23 C46 C47 168.0(4) . .
C50 O24 C46 O23 172.1(3) . .
C50 O24 C46 C47 -69.1(5) . .
O23 C46 C47 C48 177.2(4) . .
O24 C46 C47 C48 57.7(5) . .
B1 O26 C48 C47 -150.1(5) . .
B1 O26 C48 C49 -29.3(5) . .
B1 O26 C48 C52 89.1(5) . .
C46 C47 C48 O26 73.5(6) . .
C46 C47 C48 C49 -40.6(6) . .
C46 C47 C48 C52 -166.1(5) . .
B1 O25 C49 C48 -29.0(5) . .
B1 O25 C49 C50 93.5(5) . .
O26 C48 C49 O25 34.9(4) . .
C47 C48 C49 O25 153.3(4) . .
C52 C48 C49 O25 -82.1(5) . .
O26 C48 C49 C50 -83.5(5) . .
C47 C48 C49 C50 34.8(6) . .
C52 C48 C49 C50 159.5(4) . .
C46 O24 C50 C51 -177.4(4) . .
C46 O24 C50 C49 61.1(5) . .
O25 C49 C50 O24 -158.6(4) . .
C48 C49 C50 O24 -44.0(6) . .
O25 C49 C50 C51 82.2(6) . .
C48 C49 C50 C51 -163.2(5) . .
